data_7060836
loop_
_publ_author_name
'Mason, Helen E.'
'Musselle-Sexton, Jake R. C.'
'Howard, Judith A. K.'
'Probert, Michael R.'
'Sparkes, Hazel A.'

_publ_section_title
;
 Structural studies into the spin crossover behaviour of Fe(abpt)2(NCS)2
 polymorphs B and D
;
_journal_issue 31
_journal_name_full 'New Journal of Chemistry'
_journal_page_first 14014
_journal_page_last 14023
_journal_paper_doi 10.1039/D1NJ02607K
_journal_volume 45
_journal_year 2021
_chemical_formula_moiety '2(C13 H10 Fe0.5 N7 S)'
_chemical_formula_sum 'C26 H20 Fe N14 S2'
_chemical_formula_weight 648.53
_space_group_crystal_system monoclinic
_space_group_IT_number 14
_space_group_name_Hall '-P 2ybc'
_space_group_name_H-M_alt 'P 1 21/c 1'
_atom_sites_solution_hydrogens mixed
_atom_sites_solution_primary direct
_audit_creation_date 2020-01-21
_audit_creation_method
;
Olex2 1.3
(compiled Nov 21 2019 18:26:39 for OlexSys, GUI svn.r6003)
;
_audit_update_record
;
2021-05-27 deposited with the CCDC.	2021-07-12 downloaded from the CCDC.
;
_cell_angle_alpha 90
_cell_angle_beta 106.8280(10)
_cell_angle_gamma 90
_cell_formula_units_Z 4
_cell_length_a 10.7828(3)
_cell_length_b 15.8845(5)
_cell_length_c 17.3213(5)
_cell_measurement_reflns_used 8380
_cell_measurement_temperature 200(2)
_cell_measurement_theta_max 28.27
_cell_measurement_theta_min 2.35
_cell_volume 2839.74(15)
_computing_molecular_graphics 'Olex2 1.3 (Dolomanov et al., 2009)'
_computing_publication_material 'Olex2 1.3 (Dolomanov et al., 2009)'
_computing_structure_refinement 'SHELXL 2017/1 (Sheldrick, 2015)'
_computing_structure_solution 'SHELXS  (Sheldrick, 2008)'
_diffrn_ambient_temperature 200(2)
_diffrn_detector 'CCD area detector'
_diffrn_detector_area_resol_mean 7.9
_diffrn_detector_type 'Bruker SMART CCD 1K area detector'
_diffrn_measured_fraction_theta_full 0.999
_diffrn_measured_fraction_theta_max 0.999
_diffrn_measurement_device 'three-circle diffractometer'
_diffrn_measurement_device_type 'Bruker SMART CCD 1K area detector'
_diffrn_measurement_method 'phi and omega scans'
_diffrn_radiation_monochromator graphite
_diffrn_radiation_probe x-ray
_diffrn_radiation_type MoK\a
_diffrn_radiation_wavelength 0.71073
_diffrn_reflns_av_R_equivalents 0.0306
_diffrn_reflns_av_unetI/netI 0.0333
_diffrn_reflns_Laue_measured_fraction_full 0.999
_diffrn_reflns_Laue_measured_fraction_max 0.999
_diffrn_reflns_limit_h_max 13
_diffrn_reflns_limit_h_min -13
_diffrn_reflns_limit_k_max 19
_diffrn_reflns_limit_k_min -19
_diffrn_reflns_limit_l_max 17
_diffrn_reflns_limit_l_min -21
_diffrn_reflns_number 17015
_diffrn_reflns_point_group_measured_fraction_full 0.999
_diffrn_reflns_point_group_measured_fraction_max 0.999
_diffrn_reflns_theta_full 26.000
_diffrn_reflns_theta_max 26.369
_diffrn_reflns_theta_min 1.775
_diffrn_source 'sealed X-ray tube'
_diffrn_source_target Mo
_exptl_absorpt_coefficient_mu 0.724
_exptl_absorpt_correction_T_max 0.893
_exptl_absorpt_correction_T_min 0.761
_exptl_absorpt_correction_type multi-scan
_exptl_absorpt_process_details 'SADABS-2008/1 (Bruker,2008) was used for absorption correction.'
_exptl_crystal_colour red
_exptl_crystal_colour_primary red
_exptl_crystal_density_diffrn 1.517
_exptl_crystal_description block
_exptl_crystal_F_000 1328
_exptl_crystal_size_max 0.4
_exptl_crystal_size_mid 0.24
_exptl_crystal_size_min 0.16
_refine_diff_density_max 0.214
_refine_diff_density_min -0.357
_refine_diff_density_rms 0.049
_refine_ls_extinction_method none
_refine_ls_goodness_of_fit_ref 1.028
_refine_ls_hydrogen_treatment mixed
_refine_ls_matrix_type full
_refine_ls_number_parameters 407
_refine_ls_number_reflns 5804
_refine_ls_number_restraints 7
_refine_ls_restrained_S_all 1.028
_refine_ls_R_factor_all 0.0460
_refine_ls_R_factor_gt 0.0334
_refine_ls_shift/su_max 0.001
_refine_ls_shift/su_mean 0.000
_refine_ls_structure_factor_coef Fsqd
_refine_ls_weighting_details 'w=1/[\s^2^(Fo^2^)+(0.0320P)^2^+1.2719P] where P=(Fo^2^+2Fc^2^)/3'
_refine_ls_weighting_scheme calc
_refine_ls_wR_factor_gt 0.0760
_refine_ls_wR_factor_ref 0.0819
_reflns_Friedel_coverage 0.000
_reflns_number_gt 4643
_reflns_number_total 5804
_reflns_threshold_expression 'I > 2\s(I)'
_cod_data_source_file d1nj02607k2.cif
_cod_data_source_block D_200K
_cod_depositor_comments 'Adding full bibliography for 7060820--7060846.cif.'
_cod_database_code 7060836
_shelx_shelxl_version_number 2017/1
_shelx_space_group_comment
;
The symmetry employed for this shelxl refinement is uniquely defined
by the following loop, which should always be used as a source of
symmetry information in preference to the above space-group names.
They are only intended as comments.
;
_shelx_estimated_absorpt_t_max 0.893
_shelx_estimated_absorpt_t_min 0.761
_olex2_refinement_description
;
1. Fixed Uiso
 At 1.2 times of:
  All C(H) groups, All N(H,H) groups
2. Restrained distances
 N13-H13A \\sim N13-H13B \\sim N6-H6A \\sim N6-H6B
 with sigma of 0.01
 S2-C14 \\sim S2A-C14
 with sigma of 0.01
3. Uiso/Uaniso restraints and constraints
S2: within 2A with sigma of 0.003 and sigma for terminal atoms of 0.006 within
2A
Uanis(S2) = Uanis(S2A)
4. Others
 Sof(S2A)=1-FVAR(1)
 Sof(S2)=FVAR(1)
5.a Aromatic/amide H refined with riding coordinates:
 C2(H2), C3(H3), C4(H4), C5(H5), C15(H15), C16(H16), C17(H17), C18(H18),
 C23(H23), C24(H24), C25(H25), C26(H26), C13(H13), C12(H12), C10(H10), C11(H11)
;
_olex2_submission_special_instructions 'No special instructions were received'

loop_
_space_group_symop_operation_xyz
'x, y, z'
'-x, y+1/2, -z+1/2'
'-x, -y, -z'
'x, -y-1/2, z-1/2'

loop_
_atom_site_label
_atom_site_type_symbol
_atom_site_fract_x
_atom_site_fract_y
_atom_site_fract_z
_atom_site_U_iso_or_equiv
_atom_site_adp_type
_atom_site_occupancy
_atom_site_site_symmetry_order
_atom_site_calc_flag
_atom_site_refinement_flags_posn
_atom_site_refinement_flags_adp
_atom_site_refinement_flags_occupancy
_atom_site_disorder_assembly
_atom_site_disorder_group
Fe1 Fe 0.000000 0.500000 0.000000 0.02474(10) Uani 1 2 d S . P . .
Fe2 Fe 0.000000 0.500000 0.500000 0.02495(10) Uani 1 2 d S . P . .
S1 S -0.16820(5) 0.43157(3) 0.22535(3) 0.03572(13) Uani 1 1 d . . . . .
S2 S 0.44147(16) 0.5553(3) 0.67099(13) 0.0494(6) Uani 0.781(11) 1 d D . P A 1
N1 N -0.05165(18) 0.46271(11) 0.10392(11) 0.0375(4) Uani 1 1 d . . . . .
N2 N 0.13067(15) 0.59827(10) 0.07089(9) 0.0268(3) Uani 1 1 d . . . . .
N3 N 0.18659(15) 0.44050(10) 0.04110(10) 0.0295(4) Uani 1 1 d . . . . .
N4 N 0.23708(16) 0.36592(10) 0.02401(10) 0.0325(4) Uani 1 1 d . . . . .
N5 N 0.39660(15) 0.45108(10) 0.08451(10) 0.0296(4) Uani 1 1 d . . . . .
N6 N 0.52135(17) 0.48531(12) 0.12113(12) 0.0407(5) Uani 1 1 d D . . . .
H6A H 0.537(2) 0.4727(15) 0.1723(9) 0.049 Uiso 1 1 d D U . . .
H6B H 0.573(2) 0.4546(13) 0.1013(14) 0.049 Uiso 1 1 d D U . . .
N8 N 0.18964(17) 0.52675(11) 0.57341(10) 0.0371(4) Uani 1 1 d . . . . .
N9 N 0.01402(15) 0.60159(10) 0.42015(10) 0.0297(4) Uani 1 1 d . . . . .
N10 N 0.08498(15) 0.44225(9) 0.41645(10) 0.0282(4) Uani 1 1 d . . . . .
N11 N 0.12845(16) 0.36362(10) 0.40347(10) 0.0302(4) Uani 1 1 d . . . . .
N12 N 0.17209(15) 0.45315(10) 0.31810(9) 0.0267(3) Uani 1 1 d . . . . .
N13 N 0.21274(19) 0.49043(12) 0.25537(12) 0.0397(4) Uani 1 1 d D . . . .
H13A H 0.1564(19) 0.4756(15) 0.2101(10) 0.048 Uiso 1 1 d D U . . .
H13B H 0.2760(18) 0.4601(13) 0.2488(14) 0.048 Uiso 1 1 d D U . . .
N14 N 0.29427(17) 0.31870(11) 0.25364(10) 0.0366(4) Uani 1 1 d . . . . .
C1 C -0.10172(18) 0.44954(12) 0.15382(12) 0.0276(4) Uani 1 1 d . . . . .
C2 C 0.0942(2) 0.67531(12) 0.08704(12) 0.0318(4) Uani 1 1 d . . . . .
H2 H 0.004882 0.689597 0.068346 0.038 Uiso 1 1 calc R U . . .
C3 C 0.1804(2) 0.73495(13) 0.12966(14) 0.0392(5) Uani 1 1 d . . . . .
H3 H 0.151315 0.789190 0.139664 0.047 Uiso 1 1 calc R U . . .
C4 C 0.3093(2) 0.71385(14) 0.15720(15) 0.0459(6) Uani 1 1 d . . . . .
H4 H 0.370918 0.753635 0.186468 0.055 Uiso 1 1 calc R U . . .
C5 C 0.3489(2) 0.63410(14) 0.14197(14) 0.0399(5) Uani 1 1 d . . . . .
H5 H 0.437481 0.618257 0.161355 0.048 Uiso 1 1 calc R U . . .
C6 C 0.25757(18) 0.57809(12) 0.09818(11) 0.0276(4) Uani 1 1 d . . . . .
C7 C 0.28300(18) 0.49168(12) 0.07663(11) 0.0267(4) Uani 1 1 d . . . . .
C8 C 0.36416(18) 0.37346(12) 0.05064(11) 0.0295(4) Uani 1 1 d . . . . .
C14 C 0.2948(2) 0.53500(13) 0.61335(13) 0.0335(5) Uani 1 1 d D . . . .
C15 C -0.0278(2) 0.68019(12) 0.42458(13) 0.0356(5) Uani 1 1 d . . . . .
H15 H -0.070334 0.692846 0.464152 0.043 Uiso 1 1 calc R U . . .
C16 C -0.0116(2) 0.74367(13) 0.37392(14) 0.0408(5) Uani 1 1 d . . . . .
H16 H -0.041433 0.799071 0.379085 0.049 Uiso 1 1 calc R U . . .
C17 C 0.0483(2) 0.72546(14) 0.31604(14) 0.0430(6) Uani 1 1 d . . . . .
H17 H 0.060140 0.768252 0.280524 0.052 Uiso 1 1 calc R U . . .
C18 C 0.0913(2) 0.64443(13) 0.30963(13) 0.0377(5) Uani 1 1 d . . . . .
H18 H 0.132742 0.630675 0.269797 0.045 Uiso 1 1 calc R U . . .
C19 C 0.07247(18) 0.58380(12) 0.36263(12) 0.0282(4) Uani 1 1 d . . . . .
C20 C 0.11121(18) 0.49534(11) 0.36465(11) 0.0266(4) Uani 1 1 d . . . . .
C21 C 0.18057(18) 0.37119(12) 0.34364(11) 0.0275(4) Uani 1 1 d . . . . .
C22 C 0.23585(18) 0.30072(12) 0.30991(12) 0.0290(4) Uani 1 1 d . . . . .
C23 C 0.3403(2) 0.25300(16) 0.22128(14) 0.0472(6) Uani 1 1 d . . . . .
H23 H 0.383011 0.264280 0.181531 0.057 Uiso 1 1 calc R U . . .
C24 C 0.3291(2) 0.17072(15) 0.24229(14) 0.0453(6) Uani 1 1 d . . . . .
H24 H 0.360333 0.126356 0.216214 0.054 Uiso 1 1 calc R U . . .
C25 C 0.2715(2) 0.15369(14) 0.30202(15) 0.0450(6) Uani 1 1 d . . . . .
H25 H 0.264133 0.097416 0.318733 0.054 Uiso 1 1 calc R U . . .
C26 C 0.2250(2) 0.21965(13) 0.33698(14) 0.0387(5) Uani 1 1 d . . . . .
H26 H 0.186083 0.209858 0.378875 0.046 Uiso 1 1 calc R U . . .
N7 N 0.57599(17) 0.33460(12) 0.04662(11) 0.0418(5) Uani 1 1 d . . . . .
C9 C 0.4559(2) 0.30790(14) 0.04169(12) 0.0342(5) Uani 1 1 d . . . . .
C13 C 0.4155(2) 0.22535(15) 0.02728(14) 0.0454(6) Uani 1 1 d . . . . .
H13 H 0.329554 0.209174 0.024744 0.055 Uiso 1 1 calc R U . . .
C12 C 0.5048(3) 0.16693(17) 0.01665(15) 0.0572(7) Uani 1 1 d . . . . .
H12 H 0.480943 0.109597 0.005895 0.069 Uiso 1 1 calc R U . . .
C10 C 0.6601(2) 0.27668(18) 0.03717(15) 0.0518(6) Uani 1 1 d . . . . .
H10 H 0.746095 0.293921 0.041182 0.062 Uiso 1 1 calc R U . . .
C11 C 0.6283(3) 0.19337(18) 0.02192(15) 0.0581(7) Uani 1 1 d . . . . .
H11 H 0.691106 0.154385 0.015091 0.070 Uiso 1 1 calc R U . . .
S2A S 0.4524(5) 0.5269(6) 0.6604(4) 0.0494(6) Uani 0.219(11) 1 d D . P A 2

loop_
_atom_site_aniso_label
_atom_site_aniso_U_11
_atom_site_aniso_U_22
_atom_site_aniso_U_33
_atom_site_aniso_U_23
_atom_site_aniso_U_13
_atom_site_aniso_U_12
Fe1 0.0208(2) 0.0255(2) 0.0284(2) -0.00152(16) 0.00797(15) 0.00148(15)
Fe2 0.0275(2) 0.0223(2) 0.0252(2) 0.00079(15) 0.00781(16) -0.00008(15)
S1 0.0373(3) 0.0381(3) 0.0356(3) 0.0036(2) 0.0165(2) 0.0039(2)
S2 0.0302(4) 0.0639(15) 0.0504(6) 0.0091(7) 0.0056(4) -0.0044(6)
N1 0.0418(10) 0.0376(10) 0.0363(10) 0.0006(8) 0.0166(8) -0.0013(8)
N2 0.0277(9) 0.0258(8) 0.0285(9) -0.0004(7) 0.0104(7) 0.0006(7)
N3 0.0250(8) 0.0262(8) 0.0363(9) -0.0058(7) 0.0073(7) 0.0024(7)
N4 0.0280(9) 0.0286(9) 0.0398(10) -0.0052(7) 0.0082(7) 0.0062(7)
N5 0.0219(8) 0.0319(9) 0.0338(9) -0.0004(7) 0.0060(7) 0.0020(7)
N6 0.0225(9) 0.0435(11) 0.0508(12) -0.0039(9) 0.0022(8) -0.0001(8)
N8 0.0358(10) 0.0414(10) 0.0330(10) 0.0009(8) 0.0083(8) -0.0039(8)
N9 0.0287(9) 0.0238(8) 0.0336(9) -0.0005(7) 0.0041(7) -0.0001(7)
N10 0.0341(9) 0.0211(8) 0.0297(9) 0.0031(7) 0.0096(7) 0.0006(7)
N11 0.0351(9) 0.0228(8) 0.0339(9) 0.0024(7) 0.0117(7) 0.0021(7)
N12 0.0265(8) 0.0268(9) 0.0269(8) 0.0051(7) 0.0079(7) -0.0004(7)
N13 0.0423(11) 0.0448(12) 0.0378(10) 0.0145(9) 0.0207(9) 0.0064(9)
N14 0.0397(10) 0.0384(10) 0.0336(10) 0.0004(8) 0.0134(8) 0.0044(8)
C1 0.0268(10) 0.0233(10) 0.0298(10) -0.0031(8) 0.0036(8) 0.0015(8)
C2 0.0335(11) 0.0286(11) 0.0356(11) 0.0010(9) 0.0139(9) 0.0043(8)
C3 0.0469(14) 0.0283(11) 0.0449(13) -0.0047(9) 0.0172(11) 0.0010(9)
C4 0.0456(14) 0.0342(12) 0.0542(15) -0.0136(11) 0.0088(11) -0.0081(10)
C5 0.0302(11) 0.0375(12) 0.0472(13) -0.0078(10) 0.0034(10) -0.0026(9)
C6 0.0272(10) 0.0276(10) 0.0279(10) 0.0004(8) 0.0077(8) -0.0010(8)
C7 0.0232(10) 0.0295(10) 0.0259(10) -0.0005(8) 0.0045(8) 0.0019(8)
C8 0.0269(10) 0.0322(11) 0.0283(10) -0.0014(8) 0.0061(8) 0.0050(8)
C14 0.0367(12) 0.0321(11) 0.0337(11) 0.0048(9) 0.0131(10) -0.0020(9)
C15 0.0344(12) 0.0256(11) 0.0421(12) -0.0039(9) 0.0037(9) 0.0013(9)
C16 0.0376(12) 0.0209(10) 0.0533(14) -0.0002(10) -0.0034(10) 0.0000(9)
C17 0.0457(14) 0.0301(11) 0.0469(14) 0.0113(10) 0.0035(11) -0.0059(10)
C18 0.0408(12) 0.0315(11) 0.0385(12) 0.0072(9) 0.0078(10) -0.0037(9)
C19 0.0254(10) 0.0248(10) 0.0300(11) 0.0023(8) 0.0013(8) -0.0025(8)
C20 0.0254(10) 0.0258(10) 0.0271(10) 0.0018(8) 0.0052(8) -0.0014(8)
C21 0.0259(10) 0.0269(10) 0.0273(10) 0.0015(8) 0.0038(8) -0.0016(8)
C22 0.0236(10) 0.0311(11) 0.0292(10) -0.0030(8) 0.0025(8) 0.0004(8)
C23 0.0508(15) 0.0558(15) 0.0379(13) -0.0003(11) 0.0175(11) 0.0150(12)
C24 0.0431(14) 0.0450(14) 0.0423(13) -0.0084(11) 0.0034(11) 0.0155(11)
C25 0.0411(13) 0.0296(12) 0.0595(16) 0.0000(10) 0.0070(11) 0.0070(10)
C26 0.0365(12) 0.0335(11) 0.0460(13) 0.0056(10) 0.0118(10) 0.0036(9)
N7 0.0296(10) 0.0553(12) 0.0393(11) 0.0020(9) 0.0082(8) 0.0139(9)
C9 0.0317(11) 0.0438(12) 0.0254(10) -0.0018(9) 0.0054(8) 0.0124(9)
C13 0.0412(13) 0.0431(13) 0.0488(14) -0.0100(11) 0.0079(11) 0.0117(10)
C12 0.0620(18) 0.0492(15) 0.0531(16) -0.0163(12) 0.0054(13) 0.0211(13)
C10 0.0373(13) 0.0734(18) 0.0451(14) 0.0011(13) 0.0124(11) 0.0238(12)
C11 0.0506(16) 0.0722(19) 0.0461(15) -0.0077(13) 0.0056(12) 0.0377(14)
S2A 0.0302(4) 0.0639(15) 0.0504(6) 0.0091(7) 0.0056(4) -0.0044(6)

loop_
_atom_type_symbol
_atom_type_description
_atom_type_scat_dispersion_real
_atom_type_scat_dispersion_imag
_atom_type_scat_source
C C 0.0033 0.0016 'International Tables Vol C Tables 4.2.6.8 and 6.1.1.4'
H H 0.0000 0.0000 'International Tables Vol C Tables 4.2.6.8 and 6.1.1.4'
Fe Fe 0.3463 0.8444 'International Tables Vol C Tables 4.2.6.8 and 6.1.1.4'
N N 0.0061 0.0033 'International Tables Vol C Tables 4.2.6.8 and 6.1.1.4'
S S 0.1246 0.1234 'International Tables Vol C Tables 4.2.6.8 and 6.1.1.4'

loop_
_geom_angle_atom_site_label_1
_geom_angle_atom_site_label_2
_geom_angle_atom_site_label_3
_geom_angle
_geom_angle_site_symmetry_1
_geom_angle_site_symmetry_3
_geom_angle_publ_flag
N1 Fe1 N1 180.0 . 3_565 ?
N1 Fe1 N2 89.57(6) 3_565 . ?
N1 Fe1 N2 89.57(6) . 3_565 ?
N1 Fe1 N2 90.43(6) . . ?
N1 Fe1 N2 90.43(6) 3_565 3_565 ?
N1 Fe1 N3 92.68(7) . . ?
N1 Fe1 N3 87.32(7) 3_565 . ?
N1 Fe1 N3 92.68(7) 3_565 3_565 ?
N1 Fe1 N3 87.32(7) . 3_565 ?
N2 Fe1 N2 180.0 3_565 . ?
N3 Fe1 N2 75.09(6) . . ?
N3 Fe1 N2 104.92(6) . 3_565 ?
N3 Fe1 N2 75.09(6) 3_565 3_565 ?
N3 Fe1 N2 104.91(6) 3_565 . ?
N3 Fe1 N3 180.0 . 3_565 ?
N8 Fe2 N8 180.0 3_566 . ?
N8 Fe2 N9 89.99(6) 3_566 . ?
N8 Fe2 N9 89.99(6) . 3_566 ?
N8 Fe2 N9 90.01(6) 3_566 3_566 ?
N8 Fe2 N9 90.01(6) . . ?
N8 Fe2 N10 87.93(6) 3_566 3_566 ?
N8 Fe2 N10 92.07(6) 3_566 . ?
N8 Fe2 N10 87.92(6) . . ?
N8 Fe2 N10 92.07(6) . 3_566 ?
N9 Fe2 N9 180.00(8) . 3_566 ?
N10 Fe2 N9 103.70(6) . 3_566 ?
N10 Fe2 N9 76.30(6) . . ?
N10 Fe2 N9 76.30(6) 3_566 3_566 ?
N10 Fe2 N9 103.70(6) 3_566 . ?
N10 Fe2 N10 180.00(7) 3_566 . ?
C1 N1 Fe1 167.24(17) . . ?
C2 N2 Fe1 125.45(13) . . ?
C2 N2 C6 118.23(17) . . ?
C6 N2 Fe1 116.31(12) . . ?
N4 N3 Fe1 134.47(12) . . ?
C7 N3 Fe1 114.71(12) . . ?
C7 N3 N4 108.89(15) . . ?
C8 N4 N3 106.46(16) . . ?
C7 N5 N6 125.07(16) . . ?
C7 N5 C8 105.93(15) . . ?
C8 N5 N6 129.00(16) . . ?
N5 N6 H6A 104.4(16) . . ?
N5 N6 H6B 103.6(16) . . ?
H6A N6 H6B 108(2) . . ?
C14 N8 Fe2 174.91(18) . . ?
C15 N9 Fe2 125.02(14) . . ?
C15 N9 C19 118.26(17) . . ?
C19 N9 Fe2 116.70(12) . . ?
N11 N10 Fe2 137.37(12) . . ?
C20 N10 Fe2 113.91(12) . . ?
C20 N10 N11 108.59(15) . . ?
C21 N11 N10 106.77(15) . . ?
C20 N12 N13 124.15(16) . . ?
C20 N12 C21 106.05(15) . . ?
C21 N12 N13 129.78(16) . . ?
N12 N13 H13A 106.7(16) . . ?
N12 N13 H13B 107.3(16) . . ?
H13A N13 H13B 96(2) . . ?
C22 N14 C23 116.54(19) . . ?
N1 C1 S1 178.53(19) . . ?
N2 C2 H2 118.5 . . ?
N2 C2 C3 123.00(19) . . ?
C3 C2 H2 118.5 . . ?
C2 C3 H3 120.8 . . ?
C4 C3 C2 118.4(2) . . ?
C4 C3 H3 120.8 . . ?
C3 C4 H4 120.2 . . ?
C3 C4 C5 119.5(2) . . ?
C5 C4 H4 120.2 . . ?
C4 C5 H5 120.5 . . ?
C6 C5 C4 118.9(2) . . ?
C6 C5 H5 120.5 . . ?
N2 C6 C5 121.93(18) . . ?
N2 C6 C7 112.19(16) . . ?
C5 C6 C7 125.87(18) . . ?
N3 C7 N5 108.65(16) . . ?
N3 C7 C6 120.87(16) . . ?
N5 C7 C6 130.44(17) . . ?
N4 C8 N5 110.06(16) . . ?
N4 C8 C9 124.05(18) . . ?
N5 C8 C9 125.85(18) . . ?
N8 C14 S2 175.1(3) . . ?
N8 C14 S2A 166.9(4) . . ?
N9 C15 H15 118.7 . . ?
N9 C15 C16 122.6(2) . . ?
C16 C15 H15 118.7 . . ?
C15 C16 H16 120.5 . . ?
C17 C16 C15 118.9(2) . . ?
C17 C16 H16 120.5 . . ?
C16 C17 H17 120.2 . . ?
C16 C17 C18 119.6(2) . . ?
C18 C17 H17 120.2 . . ?
C17 C18 H18 120.8 . . ?
C17 C18 C19 118.5(2) . . ?
C19 C18 H18 120.8 . . ?
N9 C19 C18 122.09(18) . . ?
N9 C19 C20 111.91(16) . . ?
C18 C19 C20 126.01(19) . . ?
N10 C20 N12 108.92(16) . . ?
N10 C20 C19 120.92(17) . . ?
N12 C20 C19 130.14(17) . . ?
N11 C21 N12 109.66(16) . . ?
N11 C21 C22 123.91(17) . . ?
N12 C21 C22 126.41(17) . . ?
N14 C22 C21 117.35(17) . . ?
N14 C22 C26 123.32(19) . . ?
C26 C22 C21 119.33(18) . . ?
N14 C23 H23 118.1 . . ?
N14 C23 C24 123.9(2) . . ?
C24 C23 H23 118.1 . . ?
C23 C24 H24 120.7 . . ?
C23 C24 C25 118.7(2) . . ?
C25 C24 H24 120.7 . . ?
C24 C25 H25 120.6 . . ?
C26 C25 C24 118.8(2) . . ?
C26 C25 H25 120.6 . . ?
C22 C26 H26 120.6 . . ?
C25 C26 C22 118.7(2) . . ?
C25 C26 H26 120.6 . . ?
C10 N7 C9 116.9(2) . . ?
N7 C9 C8 115.76(19) . . ?
N7 C9 C13 124.07(19) . . ?
C13 C9 C8 120.15(19) . . ?
C9 C13 H13 121.2 . . ?
C9 C13 C12 117.6(2) . . ?
C12 C13 H13 121.2 . . ?
C13 C12 H12 120.5 . . ?
C11 C12 C13 118.9(3) . . ?
C11 C12 H12 120.5 . . ?
N7 C10 H10 118.4 . . ?
N7 C10 C11 123.2(2) . . ?
C11 C10 H10 118.4 . . ?
C12 C11 H11 120.3 . . ?
C10 C11 C12 119.4(2) . . ?
C10 C11 H11 120.3 . . ?

loop_
_geom_bond_atom_site_label_1
_geom_bond_atom_site_label_2
_geom_bond_distance
_geom_bond_site_symmetry_2
_geom_bond_publ_flag
Fe1 N1 2.1170(17) . ?
Fe1 N1 2.1170(17) 3_565 ?
Fe1 N2 2.2198(16) 3_565 ?
Fe1 N2 2.2199(16) . ?
Fe1 N3 2.1491(15) . ?
Fe1 N3 2.1492(15) 3_565 ?
Fe2 N8 2.1150(18) 3_566 ?
Fe2 N8 2.1151(18) . ?
Fe2 N9 2.1589(16) 3_566 ?
Fe2 N9 2.1589(16) . ?
Fe2 N10 2.1314(16) 3_566 ?
Fe2 N10 2.1315(16) . ?
S1 C1 1.626(2) . ?
S2 C14 1.639(3) . ?
N1 C1 1.163(2) . ?
N2 C2 1.340(2) . ?
N2 C6 1.351(2) . ?
N3 N4 1.371(2) . ?
N3 C7 1.323(2) . ?
N4 C8 1.319(2) . ?
N5 N6 1.419(2) . ?
N5 C7 1.356(2) . ?
N5 C8 1.367(2) . ?
N6 H6A 0.876(13) . ?
N6 H6B 0.878(13) . ?
N8 C14 1.152(3) . ?
N9 C15 1.337(2) . ?
N9 C19 1.354(2) . ?
N10 N11 1.375(2) . ?
N10 C20 1.320(2) . ?
N11 C21 1.320(2) . ?
N12 N13 1.414(2) . ?
N12 C20 1.355(2) . ?
N12 C21 1.370(2) . ?
N13 H13A 0.875(13) . ?
N13 H13B 0.869(13) . ?
N14 C22 1.336(3) . ?
N14 C23 1.345(3) . ?
C2 H2 0.9500 . ?
C2 C3 1.382(3) . ?
C3 H3 0.9500 . ?
C3 C4 1.374(3) . ?
C4 H4 0.9500 . ?
C4 C5 1.386(3) . ?
C5 H5 0.9500 . ?
C5 C6 1.380(3) . ?
C6 C7 1.469(3) . ?
C8 C9 1.475(3) . ?
C14 S2A 1.663(6) . ?
C15 H15 0.9500 . ?
C15 C16 1.381(3) . ?
C16 H16 0.9500 . ?
C16 C17 1.371(3) . ?
C17 H17 0.9500 . ?
C17 C18 1.383(3) . ?
C18 H18 0.9500 . ?
C18 C19 1.385(3) . ?
C19 C20 1.463(3) . ?
C21 C22 1.467(3) . ?
C22 C26 1.387(3) . ?
C23 H23 0.9500 . ?
C23 C24 1.371(3) . ?
C24 H24 0.9500 . ?
C24 C25 1.378(3) . ?
C25 H25 0.9500 . ?
C25 C26 1.376(3) . ?
C26 H26 0.9500 . ?
N7 C9 1.341(3) . ?
N7 C10 1.335(3) . ?
C9 C13 1.382(3) . ?
C13 H13 0.9500 . ?
C13 C12 1.388(3) . ?
C12 H12 0.9500 . ?
C12 C11 1.374(4) . ?
C10 H10 0.9500 . ?
C10 C11 1.373(4) . ?
C11 H11 0.9500 . ?

loop_
_geom_hbond_atom_site_label_D
_geom_hbond_atom_site_label_H
_geom_hbond_atom_site_label_A
_geom_hbond_distance_DH
_geom_hbond_distance_HA
_geom_hbond_distance_DA
_geom_hbond_angle_DHA
_geom_hbond_site_symmetry_A
_geom_hbond_publ_flag
N6 H6B N7 0.878(13) 2.134(19) 2.861(3) 140(2) . yes
N13 H13B N14 0.869(13) 2.25(2) 2.869(3) 128(2) . yes

loop_
_geom_torsion_atom_site_label_1
_geom_torsion_atom_site_label_2
_geom_torsion_atom_site_label_3
_geom_torsion_atom_site_label_4
_geom_torsion
_geom_torsion_site_symmetry_1
_geom_torsion_site_symmetry_2
_geom_torsion_site_symmetry_3
_geom_torsion_site_symmetry_4
_geom_torsion_publ_flag
Fe1 N2 C2 C3 -178.11(15) . . . . ?
Fe1 N2 C6 C5 179.05(16) . . . . ?
Fe1 N2 C6 C7 -1.7(2) . . . . ?
Fe1 N3 N4 C8 163.38(14) . . . . ?
Fe1 N3 C7 N5 -167.62(12) . . . . ?
Fe1 N3 C7 C6 10.4(2) . . . . ?
Fe2 N9 C15 C16 177.28(15) . . . . ?
Fe2 N9 C19 C18 -177.73(15) . . . . ?
Fe2 N9 C19 C20 2.2(2) . . . . ?
Fe2 N10 N11 C21 -175.27(15) . . . . ?
Fe2 N10 C20 N12 176.13(11) . . . . ?
Fe2 N10 C20 C19 -5.3(2) . . . . ?
N2 C2 C3 C4 -0.5(3) . . . . ?
N2 C6 C7 N3 -5.7(3) . . . . ?
N2 C6 C7 N5 171.75(19) . . . . ?
N3 N4 C8 N5 0.0(2) . . . . ?
N3 N4 C8 C9 -177.84(18) . . . . ?
N4 N3 C7 N5 -1.1(2) . . . . ?
N4 N3 C7 C6 176.87(17) . . . . ?
N4 C8 C9 N7 158.38(19) . . . . ?
N4 C8 C9 C13 -20.2(3) . . . . ?
N5 C8 C9 N7 -19.2(3) . . . . ?
N5 C8 C9 C13 162.3(2) . . . . ?
N6 N5 C7 N3 -178.86(17) . . . . ?
N6 N5 C7 C6 3.4(3) . . . . ?
N6 N5 C8 N4 179.26(18) . . . . ?
N6 N5 C8 C9 -2.9(3) . . . . ?
N9 C15 C16 C17 0.8(3) . . . . ?
N9 C19 C20 N10 2.1(3) . . . . ?
N9 C19 C20 N12 -179.63(18) . . . . ?
N10 N11 C21 N12 0.3(2) . . . . ?
N10 N11 C21 C22 -178.50(17) . . . . ?
N11 N10 C20 N12 -0.4(2) . . . . ?
N11 N10 C20 C19 178.17(16) . . . . ?
N11 C21 C22 N14 -174.97(18) . . . . ?
N11 C21 C22 C26 5.3(3) . . . . ?
N12 C21 C22 N14 6.5(3) . . . . ?
N12 C21 C22 C26 -173.25(19) . . . . ?
N13 N12 C20 N10 179.11(17) . . . . ?
N13 N12 C20 C19 0.7(3) . . . . ?
N13 N12 C21 N11 -178.95(18) . . . . ?
N13 N12 C21 C22 -0.2(3) . . . . ?
N14 C22 C26 C25 -2.9(3) . . . . ?
N14 C23 C24 C25 -2.4(4) . . . . ?
C2 N2 C6 C5 0.3(3) . . . . ?
C2 N2 C6 C7 179.50(16) . . . . ?
C2 C3 C4 C5 -0.3(3) . . . . ?
C3 C4 C5 C6 1.0(4) . . . . ?
C4 C5 C6 N2 -1.1(3) . . . . ?
C4 C5 C6 C7 179.8(2) . . . . ?
C5 C6 C7 N3 173.4(2) . . . . ?
C5 C6 C7 N5 -9.1(3) . . . . ?
C6 N2 C2 C3 0.5(3) . . . . ?
C7 N3 N4 C8 0.7(2) . . . . ?
C7 N5 C8 N4 -0.7(2) . . . . ?
C7 N5 C8 C9 177.13(19) . . . . ?
C8 N5 C7 N3 1.1(2) . . . . ?
C8 N5 C7 C6 -176.62(19) . . . . ?
C8 C9 C13 C12 177.8(2) . . . . ?
C15 N9 C19 C18 0.8(3) . . . . ?
C15 N9 C19 C20 -179.25(17) . . . . ?
C15 C16 C17 C18 -0.1(3) . . . . ?
C16 C17 C18 C19 -0.2(3) . . . . ?
C17 C18 C19 N9 -0.2(3) . . . . ?
C17 C18 C19 C20 179.9(2) . . . . ?
C18 C19 C20 N10 -177.99(19) . . . . ?
C18 C19 C20 N12 0.3(3) . . . . ?
C19 N9 C15 C16 -1.2(3) . . . . ?
C20 N10 N11 C21 0.1(2) . . . . ?
C20 N12 C21 N11 -0.5(2) . . . . ?
C20 N12 C21 C22 178.21(18) . . . . ?
C21 N12 C20 N10 0.6(2) . . . . ?
C21 N12 C20 C19 -177.84(19) . . . . ?
C21 C22 C26 C25 176.81(19) . . . . ?
C22 N14 C23 C24 0.6(3) . . . . ?
C23 N14 C22 C21 -177.67(19) . . . . ?
C23 N14 C22 C26 2.0(3) . . . . ?
C23 C24 C25 C26 1.4(3) . . . . ?
C24 C25 C26 C22 1.0(3) . . . . ?
N7 C9 C13 C12 -0.6(3) . . . . ?
N7 C10 C11 C12 -0.6(4) . . . . ?
C9 N7 C10 C11 0.9(3) . . . . ?
C9 C13 C12 C11 0.8(4) . . . . ?
C13 C12 C11 C10 -0.3(4) . . . . ?
C10 N7 C9 C8 -178.76(19) . . . . ?
C10 N7 C9 C13 -0.3(3) . . . . ?
